data_2200848
loop_
_publ_author_name
'Chandra, Manish'
'Pandey, D.Shankar'
'Puerta, M. Carmen'
'Valerga, Pedro'

_publ_section_title
;
 A <i>p</i>-cymene-ruthenium(II)--DMSO complex,
 [(\h^6^-<i>C</i>~10~H~14~)RuCl~2~(DMSO)]
;
_journal_issue 1
_journal_name_full 'Acta Crystallographica Section E'
_journal_page_first m28
_journal_page_last m29
_journal_paper_doi 10.1107/S1600536801021237
_journal_volume 58
_journal_year 2002
_chemical_formula_iupac '[Ru Cl2 (C10 H14) (C2 H6O S)]'
_chemical_formula_moiety 'C12 H20 Cl2 O Ru S'
_chemical_formula_sum 'C12 H20 Cl2 O Ru S'
_chemical_formula_weight 384.31
_chemical_name_systematic
;
 di(chloro)(hexahapto-para-cymene)(dimethylsulphoxide)ruthenium (II)
;
_space_group_IT_number 2
_symmetry_cell_setting triclinic
_symmetry_space_group_name_Hall '-P 1'
_symmetry_space_group_name_H-M 'P -1'
_atom_sites_solution_hydrogens geom
_atom_sites_solution_primary direct
_atom_sites_solution_secondary difmap
_audit_creation_method SHELXL-97
_cell_angle_alpha 106.850(11)
_cell_angle_beta 94.395(15)
_cell_angle_gamma 99.697(13)
_cell_formula_units_Z 2
_cell_length_a 7.8522(16)
_cell_length_b 9.4124(9)
_cell_length_c 10.9151(17)
_cell_measurement_reflns_used 25
_cell_measurement_temperature 293(2)
_cell_measurement_theta_max 12.10
_cell_measurement_theta_min 5.17
_cell_volume 754.3(2)
_computing_cell_refinement 'CAD-4 Software'
_computing_data_collection 'CAD-4 Software (Enraf-Nonius, 1989)'
_computing_data_reduction 'maXus (Mackay et al., 1998)'
_computing_molecular_graphics 'ORTEP-3 (Farrugia, 1997)'
_computing_publication_material SHELXL97
_computing_structure_refinement 'SHELXL97 (Sheldrick, 1997)'
_computing_structure_solution 'SHELXS97 (Sheldrick, 1997)'
_diffrn_ambient_temperature 293(2)
_diffrn_measured_fraction_theta_full .991
_diffrn_measured_fraction_theta_max .991
_diffrn_measurement_device_type 'Enraf-Nonius CAD-4'
_diffrn_measurement_method \w/2\q
_diffrn_radiation_monochromator graphite
_diffrn_radiation_source 'fine-focus sealed tube'
_diffrn_radiation_type MoK\a
_diffrn_radiation_wavelength .71073
_diffrn_reflns_av_R_equivalents .0000
_diffrn_reflns_av_sigmaI/netI .0253
_diffrn_reflns_limit_h_max 9
_diffrn_reflns_limit_h_min -9
_diffrn_reflns_limit_k_max 11
_diffrn_reflns_limit_k_min 0
_diffrn_reflns_limit_l_max 12
_diffrn_reflns_limit_l_min -12
_diffrn_reflns_number 2632
_diffrn_reflns_theta_full 24.98
_diffrn_reflns_theta_max 24.98
_diffrn_reflns_theta_min 1.97
_diffrn_standards_decay_% 0
_diffrn_standards_interval_count 100
_diffrn_standards_number 3
_exptl_absorpt_coefficient_mu 1.514
_exptl_absorpt_correction_T_max .860
_exptl_absorpt_correction_T_min .836
_exptl_absorpt_correction_type '\y scan'
_exptl_absorpt_process_details '(North et al., 1968)'
_exptl_crystal_colour brown
_exptl_crystal_density_diffrn 1.692
_exptl_crystal_density_method 'not measured'
_exptl_crystal_description needle
_exptl_crystal_F_000 388
_exptl_crystal_size_max .4
_exptl_crystal_size_mid .1
_exptl_crystal_size_min .1
_refine_diff_density_max 1.260
_refine_diff_density_min -.833
_refine_ls_extinction_method none
_refine_ls_goodness_of_fit_ref 1.072
_refine_ls_hydrogen_treatment constr
_refine_ls_matrix_type full
_refine_ls_number_parameters 154
_refine_ls_number_reflns 2632
_refine_ls_number_restraints 0
_refine_ls_restrained_S_all 1.072
_refine_ls_R_factor_all .0381
_refine_ls_R_factor_gt .0329
_refine_ls_shift/su_max .001
_refine_ls_shift/su_mean .000
_refine_ls_structure_factor_coef Fsqd
_refine_ls_weighting_details 'calc w = 1/[\s^2^(Fo^2^)+(0.067P)^2^] where P = (Fo^2^+2Fc^2^)/3'
_refine_ls_weighting_scheme calc
_refine_ls_wR_factor_gt .0886
_refine_ls_wR_factor_ref .0901
_reflns_number_gt 2373
_reflns_number_total 2632
_reflns_threshold_expression I>2\s(I)
_cod_data_source_file cf6137.cif
_cod_data_source_block I
_cod_original_sg_symbol_H-M P-1
_cod_database_code 2200848
_cod_database_fobs_code 2200848

loop_
_symmetry_equiv_pos_as_xyz
'x, y, z'
'-x, -y, -z'

loop_
_atom_site_label
_atom_site_fract_x
_atom_site_fract_y
_atom_site_fract_z
_atom_site_U_iso_or_equiv
_atom_site_adp_type
_atom_site_calc_flag
_atom_site_refinement_flags
_atom_site_occupancy
_atom_site_disorder_assembly
_atom_site_disorder_group
_atom_site_type_symbol
Ru1 .29833(3) .31308(3) .26131(2) .02468(13) Uani d . 1 . . Ru
Cl1 .58313(11) .25448(12) .29023(9) .0407(2) Uani d . 1 . . Cl
Cl2 .43520(14) .53239(11) .20865(10) .0467(3) Uani d . 1 . . Cl
S1 .28705(12) .17812(10) .04298(8) .0327(2) Uani d . 1 . . S
C1 .2167(4) .1968(4) .4017(3) .0298(7) Uani d . 1 . . C
C2 .2655(5) .3569(4) .4671(3) .0341(8) Uani d . 1 . . C
H2 .3477 .3923 .5407 .041 Uiso calc R 1 . . H
C3 .1921(5) .4590(4) .4222(4) .0368(9) Uani d . 1 . . C
H3 .2254 .5620 .4664 .044 Uiso calc R 1 . . H
C4 .0655(5) .4093(4) .3088(4) .0342(8) Uani d . 1 . . C
C5 .0137(4) .2525(4) .2463(3) .0325(8) Uani d . 1 . . C
H5 -.0709 .2173 .1742 .039 Uiso calc R 1 . . H
C6 .0890(4) .1479(4) .2919(3) .0291(7) Uani d . 1 . . C
H6 .0537 .0448 .2487 .035 Uiso calc R 1 . . H
C7 .3045(5) .0871(5) .4507(4) .0390(9) Uani d . 1 . . C
H7 .4303 .1270 .4640 .047 Uiso calc R 1 . . H
C8 .2726(7) -.0713(5) .3530(5) .0570(12) Uani d . 1 . . C
H8A .3275 -.1363 .3895 .086 Uiso calc R 1 . . H
H8B .3208 -.0658 .2760 .086 Uiso calc R 1 . . H
H8C .1495 -.1114 .3324 .086 Uiso calc R 1 . . H
C9 .2518(6) .0862(6) .5823(4) .0556(12) Uani d . 1 . . C
H9A .3077 .0172 .6126 .083 Uiso calc R 1 . . H
H9B .1276 .0545 .5744 .083 Uiso calc R 1 . . H
H9C .2870 .1862 .6426 .083 Uiso calc R 1 . . H
C10 -.0103(6) .5216(5) .2576(5) .0537(11) Uani d . 1 . . C
H10A .0354 .6224 .3142 .081 Uiso calc R 1 . . H
H10B -.1349 .4999 .2533 .081 Uiso calc R 1 . . H
H10C .0207 .5138 .1729 .081 Uiso calc R 1 . . H
O1 .2148(4) .0139(3) .0064(3) .0498(7) Uani d . 1 . . O
C11 .4867(6) .2036(5) -.0214(4) .0475(10) Uani d . 1 . . C
H11A .5346 .3098 -.0003 .071 Uiso calc R 1 . . H
H11B .4661 .1590 -.1136 .071 Uiso calc R 1 . . H
H11C .5673 .1556 .0147 .071 Uiso calc R 1 . . H
C12 .1588(6) .2555(6) -.0535(4) .0564(12) Uani d . 1 . . C
H12A .2038 .3622 -.0329 .085 Uiso calc R 1 . . H
H12B .0402 .2393 -.0363 .085 Uiso calc R 1 . . H
H12C .1634 .2066 -.1432 .085 Uiso calc R 1 . . H

loop_
_atom_site_aniso_label
_atom_site_aniso_U_11
_atom_site_aniso_U_22
_atom_site_aniso_U_33
_atom_site_aniso_U_12
_atom_site_aniso_U_13
_atom_site_aniso_U_23
Ru1 .02448(18) .02340(18) .01861(18) -.00334(11) -.00319(11) .00100(12)
Cl1 .0266(4) .0573(6) .0353(5) .0044(4) .0000(4) .0131(5)
Cl2 .0561(6) .0332(5) .0460(6) -.0071(4) .0063(5) .0140(4)
S1 .0337(5) .0355(5) .0206(4) .0021(4) -.0016(4) .0001(4)
C1 .0292(18) .0345(19) .0241(17) .0005(14) .0040(14) .0099(15)
C2 .0320(19) .040(2) .0221(17) -.0026(16) .0016(14) .0021(15)
C3 .040(2) .0271(18) .033(2) .0013(15) .0098(16) -.0042(16)
C4 .0313(19) .0343(19) .037(2) .0098(15) .0084(16) .0078(16)
C5 .0225(17) .039(2) .0307(18) -.0027(15) -.0007(14) .0087(16)
C6 .0232(16) .0282(17) .0284(18) -.0071(13) .0016(14) .0043(15)
C7 .0291(19) .051(2) .040(2) .0027(17) .0011(16) .0233(19)
C8 .061(3) .045(3) .065(3) .013(2) -.004(2) .019(2)
C9 .049(3) .080(3) .050(3) .004(2) .005(2) .043(3)
C10 .054(3) .044(2) .070(3) .020(2) .013(2) .021(2)
O1 .0529(18) .0351(15) .0428(17) -.0036(13) .0033(14) -.0088(13)
C11 .047(2) .062(3) .033(2) .008(2) .0143(18) .014(2)
C12 .062(3) .078(3) .027(2) .020(3) -.008(2) .013(2)

loop_
_atom_type_symbol
_atom_type_description
_atom_type_scat_dispersion_real
_atom_type_scat_dispersion_imag
_atom_type_scat_source
C C .0033 .0016 'International Tables Vol C Tables 4.2.6.8 and 6.1.1.4'
H H .0000 .0000 'International Tables Vol C Tables 4.2.6.8 and 6.1.1.4'
Cl Cl .1484 .1585 'International Tables Vol C Tables 4.2.6.8 and 6.1.1.4'
O O .0106 .0060 'International Tables Vol C Tables 4.2.6.8 and 6.1.1.4'
Ru Ru -1.2594 .8363 'International Tables Vol C Tables 4.2.6.8 and 6.1.1.4'
S S .1246 .1234 'International Tables Vol C Tables 4.2.6.8 and 6.1.1.4'

loop_
_geom_angle_atom_site_label_1
_geom_angle_atom_site_label_2
_geom_angle_atom_site_label_3
_geom_angle
_geom_angle_publ_flag
Cl1 Ru1 Cl2 88.05(4) yes
S1 Ru1 Cl1 86.28(4) yes
S1 Ru1 Cl2 86.74(4) yes
O1 S1 Ru1 115.71(13) yes
C11 S1 Ru1 115.07(15) yes
C12 S1 Ru1 109.49(16) yes
O1 S1 C11 108.2(2) yes
O1 S1 C12 107.5(2) yes
C11 S1 C12 99.5(2) yes
C6 Ru1 C5 37.77(13) no
C6 Ru1 C1 37.60(13) no
C5 Ru1 C1 68.26(13) no
C6 Ru1 C4 68.02(14) no
C5 Ru1 C4 37.31(14) no
C1 Ru1 C4 81.25(14) no
C6 Ru1 C2 67.51(13) no
C5 Ru1 C2 79.59(14) no
C1 Ru1 C2 38.07(13) no
C4 Ru1 C2 67.69(14) no
C6 Ru1 C3 79.41(14) no
C5 Ru1 C3 67.19(14) no
C1 Ru1 C3 67.64(14) no
C4 Ru1 C3 37.94(15) no
C2 Ru1 C3 36.52(15) no
C6 Ru1 S1 93.36(10) no
C5 Ru1 S1 90.42(10) no
C1 Ru1 S1 121.06(10) no
C4 Ru1 S1 114.19(11) no
C2 Ru1 S1 159.07(10) no
C3 Ru1 S1 151.89(11) no
C6 Ru1 Cl2 158.37(10) no
C5 Ru1 Cl2 120.62(10) no
C1 Ru1 Cl2 151.75(10) no
C4 Ru1 Cl2 92.21(10) no
C2 Ru1 Cl2 114.18(10) no
C3 Ru1 Cl2 90.35(10) no
C6 Ru1 Cl1 113.55(10) no
C5 Ru1 Cl1 150.93(10) no
C1 Ru1 Cl1 88.87(10) no
C4 Ru1 Cl1 159.51(11) no
C2 Ru1 Cl1 93.56(10) no
C3 Ru1 Cl1 121.59(11) no
C6 C1 C2 117.6(3) no
C6 C1 C7 122.5(3) no
C2 C1 C7 119.8(3) no
C6 C1 Ru1 70.42(19) no
C2 C1 Ru1 71.2(2) no
C7 C1 Ru1 128.6(2) no
C3 C2 C1 120.9(3) no
C3 C2 Ru1 71.8(2) no
C1 C2 Ru1 70.7(2) no
C3 C2 H2 119.5 no
C1 C2 H2 119.5 no
Ru1 C2 H2 130.6 no
C2 C3 C4 121.4(3) no
C2 C3 Ru1 71.7(2) no
C4 C3 Ru1 70.9(2) no
C2 C3 H3 119.3 no
C4 C3 H3 119.3 no
Ru1 C3 H3 130.9 no
C5 C4 C3 118.0(3) no
C5 C4 C10 120.9(4) no
C3 C4 C10 121.2(4) no
C5 C4 Ru1 70.8(2) no
C3 C4 Ru1 71.2(2) no
C10 C4 Ru1 129.2(3) no
C4 C5 C6 120.7(3) no
C4 C5 Ru1 71.8(2) no
C6 C5 Ru1 70.67(19) no
C4 C5 H5 119.6 no
C6 C5 H5 119.6 no
Ru1 C5 H5 130.5 no
C1 C6 C5 121.3(3) no
C1 C6 Ru1 71.98(19) no
C5 C6 Ru1 71.56(19) no
C1 C6 H6 119.3 no
C5 C6 H6 119.3 no
Ru1 C6 H6 129.7 no
C1 C7 C9 109.9(3) no
C1 C7 C8 112.9(3) no
C9 C7 C8 112.9(4) no
C1 C7 H7 106.9 no
C9 C7 H7 106.9 no
C8 C7 H7 106.9 no
C7 C8 H8A 109.5 no
C7 C8 H8B 109.5 no
H8A C8 H8B 109.5 no
C7 C8 H8C 109.5 no
H8A C8 H8C 109.5 no
H8B C8 H8C 109.5 no
C7 C9 H9A 109.5 no
C7 C9 H9B 109.5 no
H9A C9 H9B 109.5 no
C7 C9 H9C 109.5 no
H9A C9 H9C 109.5 no
H9B C9 H9C 109.5 no
C4 C10 H10A 109.5 no
C4 C10 H10B 109.5 no
H10A C10 H10B 109.5 no
C4 C10 H10C 109.5 no
H10A C10 H10C 109.5 no
H10B C10 H10C 109.5 no
S1 C11 H11A 109.5 no
S1 C11 H11B 109.5 no
H11A C11 H11B 109.5 no
S1 C11 H11C 109.5 no
H11A C11 H11C 109.5 no
H11B C11 H11C 109.5 no
S1 C12 H12A 109.5 no
S1 C12 H12B 109.5 no
H12A C12 H12B 109.5 no
S1 C12 H12C 109.5 no
H12A C12 H12C 109.5 no
H12B C12 H12C 109.5 no

loop_
_geom_bond_atom_site_label_1
_geom_bond_atom_site_label_2
_geom_bond_site_symmetry_2
_geom_bond_distance
_geom_bond_publ_flag
Ru1 Cl1 . 2.4111(10) yes
Ru1 Cl2 . 2.4045(10) yes
Ru1 S1 . 2.3400(10) yes
Ru1 C1 . 2.201(3) yes
Ru1 C2 . 2.207(4) yes
Ru1 C3 . 2.209(3) yes
Ru1 C4 . 2.205(4) yes
Ru1 C5 . 2.192(3) yes
Ru1 C6 . 2.181(3) yes
S1 O1 . 1.477(3) yes
S1 C11 . 1.774(4) yes
S1 C12 . 1.784(4) yes
C1 C6 . 1.412(5) no
C1 C2 . 1.438(5) no
C1 C7 . 1.527(5) no
C2 C3 . 1.383(6) no
C2 H2 . .930 no
C3 C4 . 1.435(6) no
C3 H3 . .930 no
C4 C5 . 1.407(5) no
C4 C10 . 1.512(6) no
C5 C6 . 1.416(5) no
C5 H5 . .930 no
C6 H6 . .930 no
C7 C9 . 1.527(5) no
C7 C8 . 1.527(6) no
C7 H7 . .980 no
C8 H8A . .960 no
C8 H8B . .960 no
C8 H8C . .960 no
C9 H9A . .960 no
C9 H9B . .960 no
C9 H9C . .960 no
C10 H10A . .960 no
C10 H10B . .960 no
C10 H10C . .960 no
C11 H11A . .960 no
C11 H11B . .960 no
C11 H11C . .960 no
C12 H12A . .960 no
C12 H12B . .960 no
C12 H12C . .960 no

loop_
_geom_torsion_atom_site_label_1
_geom_torsion_atom_site_label_2
_geom_torsion_atom_site_label_3
_geom_torsion_atom_site_label_4
_geom_torsion
_geom_torsion_publ_flag
C6 Ru1 S1 O1 -24.25(17) no
C5 Ru1 S1 O1 -61.93(18) no
C1 Ru1 S1 O1 2.73(18) no
C4 Ru1 S1 O1 -91.63(18) no
C2 Ru1 S1 O1 -1.1(3) no
C3 Ru1 S1 O1 -97.9(3) no
Cl2 Ru1 S1 O1 177.41(15) no
Cl1 Ru1 S1 O1 89.16(15) no
C6 Ru1 S1 C11 -151.7(2) no
C5 Ru1 S1 C11 170.7(2) no
C1 Ru1 S1 C11 -124.7(2) no
C4 Ru1 S1 C11 141.0(2) no
C2 Ru1 S1 C11 -128.5(3) no
C3 Ru1 S1 C11 134.7(3) no
Cl2 Ru1 S1 C11 50.01(18) no
Cl1 Ru1 S1 C11 -38.24(18) no
C6 Ru1 S1 C12 97.3(2) no
C5 Ru1 S1 C12 59.6(2) no
C1 Ru1 S1 C12 124.3(2) no
C4 Ru1 S1 C12 30.0(2) no
C2 Ru1 S1 C12 120.5(3) no
C3 Ru1 S1 C12 23.6(3) no
Cl2 Ru1 S1 C12 -61.01(19) no
Cl1 Ru1 S1 C12 -149.26(19) no
C5 Ru1 C1 C6 28.7(2) no
C4 Ru1 C1 C6 65.1(2) no
C2 Ru1 C1 C6 129.9(3) no
C3 Ru1 C1 C6 102.0(2) no
S1 Ru1 C1 C6 -47.9(2) no
Cl2 Ru1 C1 C6 143.3(2) no
Cl1 Ru1 C1 C6 -132.9(2) no
C6 Ru1 C1 C2 -129.9(3) no
C5 Ru1 C1 C2 -101.2(2) no
C4 Ru1 C1 C2 -64.8(2) no
C3 Ru1 C1 C2 -27.8(2) no
S1 Ru1 C1 C2 -177.80(17) no
Cl2 Ru1 C1 C2 13.5(3) no
Cl1 Ru1 C1 C2 97.2(2) no
C6 Ru1 C1 C7 116.5(4) no
C5 Ru1 C1 C7 145.2(4) no
C4 Ru1 C1 C7 -178.4(3) no
C2 Ru1 C1 C7 -113.6(4) no
C3 Ru1 C1 C7 -141.4(4) no
S1 Ru1 C1 C7 68.6(3) no
Cl2 Ru1 C1 C7 -100.1(3) no
Cl1 Ru1 C1 C7 -16.4(3) no
C6 C1 C2 C3 -1.2(5) no
C7 C1 C2 C3 177.8(3) no
Ru1 C1 C2 C3 53.5(3) no
C6 C1 C2 Ru1 -54.7(3) no
C7 C1 C2 Ru1 124.4(3) no
C6 Ru1 C2 C3 -103.0(2) no
C5 Ru1 C2 C3 -65.5(2) no
C1 Ru1 C2 C3 -133.4(3) no
C4 Ru1 C2 C3 -28.5(2) no
S1 Ru1 C2 C3 -128.2(3) no
Cl2 Ru1 C2 C3 53.5(2) no
Cl1 Ru1 C2 C3 142.9(2) no
C6 Ru1 C2 C1 30.4(2) no
C5 Ru1 C2 C1 67.9(2) no
C4 Ru1 C2 C1 104.9(2) no
C3 Ru1 C2 C1 133.4(3) no
S1 Ru1 C2 C1 5.3(4) no
Cl2 Ru1 C2 C1 -173.06(17) no
Cl1 Ru1 C2 C1 -83.6(2) no
C1 C2 C3 C4 -.3(6) no
Ru1 C2 C3 C4 52.7(3) no
C1 C2 C3 Ru1 -53.0(3) no
C6 Ru1 C3 C2 66.3(2) no
C5 Ru1 C3 C2 103.8(2) no
C1 Ru1 C3 C2 29.0(2) no
C4 Ru1 C3 C2 134.0(3) no
S1 Ru1 C3 C2 143.4(2) no
Cl2 Ru1 C3 C2 -132.8(2) no
Cl1 Ru1 C3 C2 -44.9(2) no
C6 Ru1 C3 C4 -67.7(2) no
C5 Ru1 C3 C4 -30.2(2) no
C1 Ru1 C3 C4 -105.1(2) no
C2 Ru1 C3 C4 -134.0(3) no
S1 Ru1 C3 C4 9.4(4) no
Cl2 Ru1 C3 C4 93.1(2) no
Cl1 Ru1 C3 C4 -178.94(18) no
C2 C3 C4 C5 1.9(5) no
Ru1 C3 C4 C5 55.0(3) no
C2 C3 C4 C10 -178.1(4) no
Ru1 C3 C4 C10 -125.0(4) no
C2 C3 C4 Ru1 -53.1(3) no
C6 Ru1 C4 C5 -28.8(2) no
C1 Ru1 C4 C5 -65.4(2) no
C2 Ru1 C4 C5 -102.5(2) no
C3 Ru1 C4 C5 -130.0(3) no
S1 Ru1 C4 C5 54.8(2) no
Cl2 Ru1 C4 C5 142.2(2) no
Cl1 Ru1 C4 C5 -127.4(3) no
C6 Ru1 C4 C3 101.3(2) no
C5 Ru1 C4 C3 130.0(3) no
C1 Ru1 C4 C3 64.6(2) no
C2 Ru1 C4 C3 27.5(2) no
S1 Ru1 C4 C3 -175.16(19) no
Cl2 Ru1 C4 C3 -87.7(2) no
Cl1 Ru1 C4 C3 2.6(4) no
C6 Ru1 C4 C10 -143.4(4) no
C5 Ru1 C4 C10 -114.7(5) no
C1 Ru1 C4 C10 179.9(4) no
C2 Ru1 C4 C10 142.8(4) no
C3 Ru1 C4 C10 115.3(5) no
S1 Ru1 C4 C10 -59.9(4) no
Cl2 Ru1 C4 C10 27.5(4) no
Cl1 Ru1 C4 C10 117.9(4) no
C3 C4 C5 C6 -2.0(5) no
C10 C4 C5 C6 177.9(4) no
Ru1 C4 C5 C6 53.1(3) no
C3 C4 C5 Ru1 -55.1(3) no
C10 C4 C5 Ru1 124.8(4) no
C6 Ru1 C5 C4 133.3(3) no
C1 Ru1 C5 C4 104.7(2) no
C2 Ru1 C5 C4 66.7(2) no
C3 Ru1 C5 C4 30.7(2) no
S1 Ru1 C5 C4 -131.8(2) no
Cl2 Ru1 C5 C4 -45.3(2) no
Cl1 Ru1 C5 C4 145.1(2) no
C1 Ru1 C5 C6 -28.6(2) no
C4 Ru1 C5 C6 -133.3(3) no
C2 Ru1 C5 C6 -66.6(2) no
C3 Ru1 C5 C6 -102.5(2) no
S1 Ru1 C5 C6 94.9(2) no
Cl2 Ru1 C5 C6 -178.59(16) no
Cl1 Ru1 C5 C6 11.9(3) no
C2 C1 C6 C5 1.1(5) no
C7 C1 C6 C5 -178.0(3) no
Ru1 C1 C6 C5 -54.0(3) no
C2 C1 C6 Ru1 55.1(3) no
C7 C1 C6 Ru1 -123.9(3) no
C4 C5 C6 C1 .6(5) no
Ru1 C5 C6 C1 54.2(3) no
C4 C5 C6 Ru1 -53.6(3) no
C5 Ru1 C6 C1 -133.2(3) no
C4 Ru1 C6 C1 -104.8(2) no
C2 Ru1 C6 C1 -30.8(2) no
C3 Ru1 C6 C1 -67.0(2) no
S1 Ru1 C6 C1 140.4(2) no
Cl2 Ru1 C6 C1 -129.9(2) no
Cl1 Ru1 C6 C1 53.0(2) no
C1 Ru1 C6 C5 133.2(3) no
C4 Ru1 C6 C5 28.4(2) no
C2 Ru1 C6 C5 102.4(2) no
C3 Ru1 C6 C5 66.3(2) no
S1 Ru1 C6 C5 -86.3(2) no
Cl2 Ru1 C6 C5 3.3(4) no
Cl1 Ru1 C6 C5 -173.74(18) no
C6 C1 C7 C9 -113.5(4) no
C2 C1 C7 C9 67.5(4) no
Ru1 C1 C7 C9 156.5(3) no
C6 C1 C7 C8 13.5(5) no
C2 C1 C7 C8 -165.6(4) no
Ru1 C1 C7 C8 -76.6(4) no
